data_4345569
loop_
_publ_author_name
'Ching, H. Y. Vincent'
'Wang, Xia'
'He, Menglan'
'Perujo Holland, Noemi'
'Guillot, R\'egis'
'Slim, Cyrine'
'Griveau, Sophie'
'Bertrand, H\'el\`ene C'
'Policar, Clotilde'
'Bedioui, Fethi'
'Fontecave, Marc'

_publ_section_title
;
 Rhenium Complexes Based on 2-Pyridyl-1,2,3-triazole Ligands: A New Class
 of CO2 Reduction Catalysts.
;
_journal_issue 5
_journal_name_full 'Inorganic chemistry'
_journal_page_first 2966
_journal_page_last 2976
_journal_paper_doi 10.1021/acs.inorgchem.6b03078
_journal_volume 56
_journal_year 2017
_chemical_formula_moiety 'C28 H34 Cl N4 O3 Re, 0.111(O) '
_chemical_formula_sum 'C28 H34 Cl N4 O3.11 Re'
_chemical_formula_weight 698.02
_space_group_crystal_system trigonal
_space_group_IT_number 148
_space_group_name_Hall '-R 3'
_space_group_name_H-M_alt 'R -3 :H'
_symmetry_space_group_name_Hall '-R 3'
_symmetry_space_group_name_H-M 'R -3 :H'
_atom_sites_solution_hydrogens geom
_audit_creation_method SHELXL-2014/7
_cell_angle_alpha 90
_cell_angle_beta 90
_cell_angle_gamma 120
_cell_formula_units_Z 18
_cell_length_a 32.2022(11)
_cell_length_b 32.2022(11)
_cell_length_c 14.1798(5)
_cell_measurement_reflns_used 9791
_cell_measurement_temperature 100(1)
_cell_measurement_theta_max 32.53
_cell_measurement_theta_min 2.19
_cell_volume 12734.2(8)
_computing_cell_refinement 'Bruker SAINT'
_computing_data_collection 'Bruker APEX2'
_computing_data_reduction 'Bruker SAINT'
_computing_structure_refinement 'SHELXL-2014/7 (Sheldrick, 2014)'
_computing_structure_solution 'SHELXS-97 (Sheldrick, 2008)'
_diffrn_ambient_temperature 100(1)
_diffrn_measured_fraction_theta_full 1.000
_diffrn_measured_fraction_theta_max 1.000
_diffrn_measurement_device_type 'Bruker APEX-II CCD'
_diffrn_measurement_method '\f and \w scans'
_diffrn_radiation_monochromator graphite
_diffrn_radiation_source 'sealed tube'
_diffrn_radiation_type MoK\a
_diffrn_radiation_wavelength 0.71073
_diffrn_reflns_av_R_equivalents 0.0527
_diffrn_reflns_av_unetI/netI 0.0298
_diffrn_reflns_Laue_measured_fraction_full 1.000
_diffrn_reflns_Laue_measured_fraction_max 1.000
_diffrn_reflns_limit_h_max 48
_diffrn_reflns_limit_h_min -32
_diffrn_reflns_limit_k_max 48
_diffrn_reflns_limit_k_min -43
_diffrn_reflns_limit_l_max 21
_diffrn_reflns_limit_l_min -21
_diffrn_reflns_number 97018
_diffrn_reflns_point_group_measured_fraction_full 1.000
_diffrn_reflns_point_group_measured_fraction_max 1.000
_diffrn_reflns_theta_full 25.000
_diffrn_reflns_theta_max 32.621
_diffrn_reflns_theta_min 2.048
_exptl_absorpt_coefficient_mu 4.424
_exptl_absorpt_correction_T_max 0.6941
_exptl_absorpt_correction_T_min 0.4891
_exptl_absorpt_correction_type multi-scan
_exptl_absorpt_process_details SADBAS
_exptl_crystal_colour colorless
_exptl_crystal_density_diffrn 1.638
_exptl_crystal_description block
_exptl_crystal_F_000 6244
_exptl_crystal_size_max 0.160
_exptl_crystal_size_mid 0.160
_exptl_crystal_size_min 0.090
_refine_diff_density_max 1.798
_refine_diff_density_min -0.827
_refine_diff_density_rms 0.116
_refine_ls_extinction_method none
_refine_ls_goodness_of_fit_ref 1.027
_refine_ls_hydrogen_treatment constr
_refine_ls_matrix_type full
_refine_ls_number_parameters 365
_refine_ls_number_reflns 10328
_refine_ls_number_restraints 14
_refine_ls_restrained_S_all 1.036
_refine_ls_R_factor_all 0.0377
_refine_ls_R_factor_gt 0.0263
_refine_ls_shift/su_max 0.001
_refine_ls_shift/su_mean 0.000
_refine_ls_structure_factor_coef Fsqd
_refine_ls_weighting_details 'w=1/[\s^2^(Fo^2^)+(0.0182P)^2^+57.1170P] where P=(Fo^2^+2Fc^2^)/3'
_refine_ls_weighting_scheme calc
_refine_ls_wR_factor_gt 0.0533
_refine_ls_wR_factor_ref 0.0570
_reflns_Friedel_coverage 0.000
_reflns_number_gt 8584
_reflns_number_total 10328
_reflns_threshold_expression 'I > 2\s(I)'
_cod_data_source_file ic6b03078_si_001.cif
_cod_data_source_block Rhenium_complexes
_cod_original_cell_volume 12734.2(10)
_cod_database_code 4345569
_shelx_space_group_comment
;
The symmetry employed for this shelxl refinement is uniquely defined
by the following loop, which should always be used as a source of
symmetry information in preference to the above space-group names.
They are only intended as comments.
;
_shelx_estimated_absorpt_t_min 0.550
_shelx_estimated_absorpt_t_max 0.701

loop_
_space_group_symop_operation_xyz
'x, y, z'
'-y, x-y, z'
'-x+y, -x, z'
'x+2/3, y+1/3, z+1/3'
'-y+2/3, x-y+1/3, z+1/3'
'-x+y+2/3, -x+1/3, z+1/3'
'x+1/3, y+2/3, z+2/3'
'-y+1/3, x-y+2/3, z+2/3'
'-x+y+1/3, -x+2/3, z+2/3'
'-x, -y, -z'
'y, -x+y, -z'
'x-y, x, -z'
'-x+2/3, -y+1/3, -z+1/3'
'y+2/3, -x+y+1/3, -z+1/3'
'x-y+2/3, x+1/3, -z+1/3'
'-x+1/3, -y+2/3, -z+2/3'
'y+1/3, -x+y+2/3, -z+2/3'
'x-y+1/3, x+2/3, -z+2/3'

loop_
_atom_site_label
_atom_site_type_symbol
_atom_site_fract_x
_atom_site_fract_y
_atom_site_fract_z
_atom_site_U_iso_or_equiv
_atom_site_adp_type
_atom_site_occupancy
_atom_site_site_symmetry_order
_atom_site_calc_flag
_atom_site_refinement_flags_posn
_atom_site_refinement_flags_adp
_atom_site_refinement_flags_occupancy
_atom_site_disorder_assembly
_atom_site_disorder_group
O2B O 0.5714(5) 0.1431(5) 0.6371(11) 0.028(3) Uani 0.133(3) 1 d D . P A 2
Cl1B Cl 0.6094(2) 0.0028(2) 0.7394(5) 0.0260(16) Uani 0.133(3) 1 d D U P A 2
C27B C 0.5798(9) 0.1142(9) 0.6589(18) 0.028(3) Uani 0.133(3) 1 d D . P A 2
O4 O 0.6667 0.3333 1.248(2) 0.201(15) Uani 0.3333 3 d S T P . 3
C1 C 0.68919(8) 0.11243(9) 0.58649(17) 0.0192(4) Uani 1 1 d . . . . .
H1 H 0.6699 0.0935 0.5355 0.023 Uiso 1 1 calc R U . . .
C2 C 0.73747(9) 0.14348(9) 0.57031(17) 0.0215(5) Uani 1 1 d . . . . .
H2 H 0.7507 0.1463 0.5092 0.026 Uiso 1 1 calc R U . . .
C3 C 0.76622(9) 0.17040(9) 0.64461(18) 0.0223(5) Uani 1 1 d . . . . .
H3 H 0.7995 0.1919 0.6354 0.027 Uiso 1 1 calc R U . . .
C4 C 0.74552(8) 0.16534(9) 0.73280(17) 0.0199(4) Uani 1 1 d . . . . .
H4 H 0.7645 0.1829 0.7853 0.024 Uiso 1 1 calc R U . . .
C5 C 0.69670(8) 0.13423(8) 0.74331(16) 0.0174(4) Uani 1 1 d . . . . .
C6 C 0.67120(8) 0.12755(8) 0.83145(16) 0.0165(4) Uani 1 1 d . . . . .
C7 C 0.63091(8) 0.13286(8) 1.06443(16) 0.0168(4) Uani 1 1 d . . . . .
C8 C 0.62097(8) 0.16956(8) 1.08632(17) 0.0185(4) Uani 1 1 d . . . . .
C9 C 0.61041(9) 0.17278(9) 1.18036(17) 0.0207(5) Uani 1 1 d . . . . .
H9 H 0.6050 0.1982 1.1981 0.025 Uiso 1 1 calc R U . . .
C10 C 0.60734(9) 0.14099(9) 1.24930(17) 0.0207(4) Uani 1 1 d . . . . .
C11 C 0.61674(9) 0.10477(9) 1.22289(17) 0.0209(5) Uani 1 1 d . . . . .
H11 H 0.6141 0.0824 1.2695 0.025 Uiso 1 1 calc R U . . .
C12 C 0.62976(8) 0.09972(8) 1.13207(17) 0.0184(4) Uani 1 1 d . . . . .
C13 C 0.62153(9) 0.20832(9) 1.01926(18) 0.0218(5) Uani 1 1 d . . . . .
C14 C 0.57606(9) 0.21168(10) 1.0368(2) 0.0276(5) Uani 1 1 d . . . . .
H14A H 0.5745 0.2335 0.9906 0.041 Uiso 1 1 calc R U . . .
H14B H 0.5772 0.2239 1.1006 0.041 Uiso 1 1 calc R U . . .
H14C H 0.5476 0.1798 1.0305 0.041 Uiso 1 1 calc R U . . .
C15 C 0.62264(14) 0.20094(12) 0.9127(2) 0.0402(8) Uani 1 1 d . . . . .
H15A H 0.5960 0.1693 0.8953 0.060 Uiso 1 1 calc R U . . .
H15B H 0.6531 0.2029 0.8957 0.060 Uiso 1 1 calc R U . . .
H15C H 0.6195 0.2258 0.8791 0.060 Uiso 1 1 calc R U . . .
C16 C 0.66586(10) 0.25643(10) 1.0457(3) 0.0383(7) Uani 1 1 d . . . . .
H16A H 0.6950 0.2547 1.0339 0.058 Uiso 1 1 calc R U . . .
H16B H 0.6643 0.2631 1.1127 0.058 Uiso 1 1 calc R U . . .
H16C H 0.6666 0.2821 1.0075 0.058 Uiso 1 1 calc R U . . .
C17 C 0.59362(9) 0.14373(10) 1.35239(17) 0.0235(5) Uani 1 1 d . . . . .
C18 C 0.54190(10) 0.10277(11) 1.3693(2) 0.0326(6) Uani 1 1 d . . . . .
H18A H 0.5325 0.1043 1.4344 0.049 Uiso 1 1 calc R U . . .
H18B H 0.5402 0.0719 1.3588 0.049 Uiso 1 1 calc R U . . .
H18C H 0.5202 0.1061 1.3256 0.049 Uiso 1 1 calc R U . . .
C19 C 0.59567(11) 0.19151(11) 1.3749(2) 0.0310(6) Uani 1 1 d . . . . .
H19A H 0.6278 0.2182 1.3611 0.046 Uiso 1 1 calc R U . . .
H19B H 0.5884 0.1922 1.4418 0.046 Uiso 1 1 calc R U . . .
H19C H 0.5721 0.1945 1.3362 0.046 Uiso 1 1 calc R U . . .
C20 C 0.62797(9) 0.13881(10) 1.42001(18) 0.0259(5) Uani 1 1 d . . . . .
H20A H 0.6606 0.1657 1.4106 0.039 Uiso 1 1 calc R U . . .
H20B H 0.6274 0.1086 1.4076 0.039 Uiso 1 1 calc R U . . .
H20C H 0.6180 0.1390 1.4852 0.039 Uiso 1 1 calc R U . . .
C21 C 0.64538(8) 0.06185(8) 1.11394(17) 0.0191(4) Uani 1 1 d . . . . .
C22 C 0.62463(12) 0.03108(10) 1.0247(2) 0.0339(6) Uani 1 1 d . . . . .
H22A H 0.6401 0.0507 0.9688 0.051 Uiso 1 1 calc R U . . .
H22B H 0.5900 0.0189 1.0218 0.051 Uiso 1 1 calc R U . . .
H22C H 0.6305 0.0041 1.0268 0.051 Uiso 1 1 calc R U . . .
C23 C 0.70007(10) 0.08791(12) 1.1098(3) 0.0399(7) Uani 1 1 d . . . . .
H23A H 0.7107 0.0645 1.1009 0.060 Uiso 1 1 calc R U . . .
H23B H 0.7133 0.1054 1.1689 0.060 Uiso 1 1 calc R U . . .
H23C H 0.7113 0.1105 1.0569 0.060 Uiso 1 1 calc R U . . .
C24 C 0.63040(13) 0.02540(12) 1.1954(2) 0.0399(7) Uani 1 1 d . . . . .
H24A H 0.6380 0.0004 1.1788 0.060 Uiso 1 1 calc R U . . .
H24B H 0.5958 0.0108 1.2064 0.060 Uiso 1 1 calc R U . . .
H24C H 0.6478 0.0419 1.2528 0.060 Uiso 1 1 calc R U . . .
C25 C 0.68275(8) 0.14685(9) 0.92049(17) 0.0199(4) Uani 1 1 d . . . . .
H25 H 0.7135 0.1696 0.9437 0.024 Uiso 1 1 calc R U . . .
C26 C 0.52666(9) 0.02380(9) 0.74505(19) 0.0248(5) Uani 1 1 d . . . . .
C27A C 0.59939(19) 0.00718(19) 0.7240(4) 0.0290(5) Uani 0.867(3) 1 d . . P A 1
C28 C 0.56850(9) 0.03657(9) 0.57565(18) 0.0231(5) Uani 1 1 d . . . . .
N1 N 0.66848(7) 0.10785(7) 0.67052(14) 0.0170(4) Uani 1 1 d . . . . .
N2 N 0.62298(7) 0.09619(7) 0.83073(14) 0.0162(4) Uani 1 1 d . . . . .
N3 N 0.60412(7) 0.09557(7) 0.91285(13) 0.0163(4) Uani 1 1 d . . . . .
N4 N 0.64077(7) 0.12635(7) 0.96767(13) 0.0162(4) Uani 1 1 d . . . . .
O1 O 0.48862(7) 0.00171(8) 0.77483(17) 0.0409(5) Uani 1 1 d . . . . .
O2A O 0.60410(8) -0.02617(9) 0.73666(16) 0.0290(5) Uani 0.867(3) 1 d D . P A 1
O3 O 0.55458(8) 0.02302(7) 0.50130(14) 0.0352(5) Uani 1 1 d . . . . .
Cl1A Cl 0.58393(3) 0.13212(3) 0.67455(6) 0.0211(2) Uani 0.867(3) 1 d . U P A 1
ReA Re 0.59116(2) 0.06000(2) 0.70177(4) 0.01538(5) Uani 0.867(3) 1 d . . P A 1
ReB Re 0.59178(15) 0.06540(13) 0.6949(3) 0.01538(5) Uani 0.133(3) 1 d . . P A 2

loop_
_atom_site_aniso_label
_atom_site_aniso_U_11
_atom_site_aniso_U_22
_atom_site_aniso_U_33
_atom_site_aniso_U_23
_atom_site_aniso_U_13
_atom_site_aniso_U_12
O2B 0.030(6) 0.042(8) 0.020(6) 0.009(6) 0.013(5) 0.023(6)
Cl1B 0.027(3) 0.007(2) 0.036(4) -0.0003(18) 0.016(2) 0.0024(18)
C27B 0.030(6) 0.042(8) 0.020(6) 0.009(6) 0.013(5) 0.023(6)
O4 0.22(2) 0.22(2) 0.15(3) 0.000 0.000 0.112(12)
C1 0.0201(10) 0.0235(11) 0.0168(11) 0.0006(9) 0.0015(8) 0.0131(9)
C2 0.0221(11) 0.0254(12) 0.0180(11) 0.0029(9) 0.0056(9) 0.0126(10)
C3 0.0168(10) 0.0206(11) 0.0278(13) 0.0021(9) 0.0042(9) 0.0080(9)
C4 0.0170(10) 0.0216(11) 0.0216(12) -0.0013(9) 0.0000(8) 0.0100(9)
C5 0.0183(10) 0.0191(10) 0.0159(10) -0.0008(8) 0.0007(8) 0.0102(9)
C6 0.0153(9) 0.0185(10) 0.0164(10) -0.0008(8) 0.0009(8) 0.0089(8)
C7 0.0172(10) 0.0196(10) 0.0143(10) -0.0028(8) -0.0009(8) 0.0097(8)
C8 0.0190(10) 0.0188(10) 0.0195(11) -0.0025(8) -0.0008(8) 0.0109(9)
C9 0.0215(11) 0.0242(11) 0.0203(11) -0.0033(9) 0.0000(9) 0.0144(10)
C10 0.0203(11) 0.0253(11) 0.0184(11) -0.0034(9) -0.0010(8) 0.0128(9)
C11 0.0222(11) 0.0251(11) 0.0174(11) 0.0005(9) -0.0003(9) 0.0134(10)
C12 0.0187(10) 0.0205(10) 0.0189(11) -0.0020(8) -0.0023(8) 0.0121(9)
C13 0.0256(12) 0.0210(11) 0.0227(12) 0.0007(9) 0.0021(9) 0.0145(10)
C14 0.0260(12) 0.0264(13) 0.0343(15) 0.0019(11) -0.0028(11) 0.0159(11)
C15 0.074(2) 0.0414(17) 0.0246(14) 0.0083(12) 0.0079(15) 0.0436(18)
C16 0.0253(14) 0.0233(13) 0.059(2) 0.0085(13) -0.0039(13) 0.0066(11)
C17 0.0253(12) 0.0310(13) 0.0168(11) -0.0035(9) 0.0009(9) 0.0161(10)
C18 0.0311(14) 0.0422(16) 0.0205(13) -0.0023(11) 0.0028(11) 0.0153(13)
C19 0.0369(15) 0.0388(15) 0.0242(13) -0.0069(11) 0.0014(11) 0.0242(13)
C20 0.0262(12) 0.0351(14) 0.0170(12) -0.0024(10) -0.0009(9) 0.0157(11)
C21 0.0204(10) 0.0209(11) 0.0201(11) -0.0007(9) -0.0004(8) 0.0135(9)
C22 0.0460(17) 0.0277(13) 0.0360(16) -0.0085(12) -0.0135(13) 0.0244(13)
C23 0.0267(14) 0.0370(16) 0.061(2) -0.0016(15) 0.0004(14) 0.0200(13)
C24 0.061(2) 0.0455(18) 0.0315(16) 0.0075(13) 0.0049(14) 0.0408(17)
C25 0.0142(10) 0.0226(11) 0.0213(12) -0.0027(9) -0.0007(8) 0.0080(9)
C26 0.0224(12) 0.0214(11) 0.0279(13) -0.0063(10) 0.0011(10) 0.0088(10)
C27A 0.0315(10) 0.0282(12) 0.0293(11) 0.0035(8) 0.0072(8) 0.0163(9)
C28 0.0216(11) 0.0218(11) 0.0226(12) -0.0018(9) -0.0016(9) 0.0084(9)
N1 0.0172(9) 0.0176(9) 0.0186(9) 0.0001(7) 0.0005(7) 0.0104(7)
N2 0.0154(8) 0.0171(8) 0.0154(9) -0.0005(7) 0.0008(7) 0.0077(7)
N3 0.0176(9) 0.0164(8) 0.0149(9) -0.0012(7) 0.0004(7) 0.0084(7)
N4 0.0171(8) 0.0176(9) 0.0153(9) -0.0023(7) -0.0011(7) 0.0097(7)
O1 0.0208(9) 0.0327(11) 0.0584(15) -0.0089(10) 0.0112(9) 0.0052(8)
O2A 0.0315(10) 0.0282(12) 0.0293(11) 0.0035(8) 0.0072(8) 0.0163(9)
O3 0.0390(11) 0.0349(11) 0.0255(10) -0.0087(8) -0.0090(9) 0.0140(9)
Cl1A 0.0214(3) 0.0235(4) 0.0225(4) 0.0013(3) 0.0027(3) 0.0143(3)
ReA 0.01410(5) 0.01513(13) 0.01576(11) -0.00144(8) 0.00035(6) 0.00644(9)
ReB 0.01410(5) 0.01513(13) 0.01576(11) -0.00144(8) 0.00035(6) 0.00644(9)

loop_
_atom_type_symbol
_atom_type_description
_atom_type_scat_dispersion_real
_atom_type_scat_dispersion_imag
_atom_type_scat_source
C C 0.0031 0.0016 'International Tables Vol C Tables 4.2.6.8 and 6.1.1.4'
H H 0.0000 0.0000 'International Tables Vol C Tables 4.2.6.8 and 6.1.1.4'
N N 0.0061 0.0033 'International Tables Vol C Tables 4.2.6.8 and 6.1.1.4'
O O 0.0109 0.0061 'International Tables Vol C Tables 4.2.6.8 and 6.1.1.4'
Cl Cl 0.1480 0.1591 'International Tables Vol C Tables 4.2.6.8 and 6.1.1.4'
Re Re -1.0180 7.2310 'International Tables Vol C Tables 4.2.6.8 and 6.1.1.4'

loop_
_geom_angle_atom_site_label_1
_geom_angle_atom_site_label_2
_geom_angle_atom_site_label_3
_geom_angle
O2B C27B ReB 178(2)
N1 C1 C2 123.1(2)
C1 C2 C3 119.0(2)
C2 C3 C4 118.7(2)
C5 C4 C3 119.1(2)
N1 C5 C4 122.2(2)
N1 C5 C6 114.2(2)
C4 C5 C6 123.6(2)
N2 C6 C25 106.98(19)
N2 C6 C5 117.0(2)
C25 C6 C5 136.0(2)
C8 C7 C12 123.4(2)
C8 C7 N4 119.3(2)
C12 C7 N4 117.16(19)
C9 C8 C7 116.2(2)
C9 C8 C13 115.4(2)
C7 C8 C13 128.4(2)
C10 C9 C8 123.5(2)
C9 C10 C11 117.7(2)
C9 C10 C17 123.0(2)
C11 C10 C17 119.4(2)
C12 C11 C10 123.5(2)
C11 C12 C7 115.7(2)
C11 C12 C21 118.7(2)
C7 C12 C21 125.4(2)
C15 C13 C16 108.4(2)
C15 C13 C14 105.5(2)
C16 C13 C14 109.0(2)
C15 C13 C8 117.9(2)
C16 C13 C8 106.9(2)
C14 C13 C8 109.0(2)
C20 C17 C19 107.5(2)
C20 C17 C18 110.0(2)
C19 C17 C18 108.1(2)
C20 C17 C10 110.2(2)
C19 C17 C10 112.5(2)
C18 C17 C10 108.5(2)
C23 C21 C22 109.4(2)
C23 C21 C24 106.4(2)
C22 C21 C24 104.8(2)
C23 C21 C12 108.2(2)
C22 C21 C12 115.7(2)
C24 C21 C12 111.8(2)
N4 C25 C6 104.8(2)
O1 C26 ReA 176.9(3)
O1 C26 ReB 176.4(3)
O2A C27A ReA 179.0(5)
O3 C28 ReB 173.7(3)
O3 C28 ReA 178.8(2)
C1 N1 C5 117.9(2)
C1 N1 ReB 124.0(2)
C5 N1 ReB 117.93(19)
C1 N1 ReA 125.36(16)
C5 N1 ReA 116.76(15)
N3 N2 C6 110.62(19)
N3 N2 ReA 131.40(15)
C6 N2 ReA 117.92(15)
N3 N2 ReB 132.67(19)
C6 N2 ReB 116.12(18)
N2 N3 N4 105.87(18)
N3 N4 C25 111.68(19)
N3 N4 C7 118.65(18)
C25 N4 C7 129.7(2)
C27A ReA C26 89.78(18)
C27A ReA C28 89.90(19)
C26 ReA C28 88.62(11)
C27A ReA N2 96.00(18)
C26 ReA N2 97.87(10)
C28 ReA N2 171.22(10)
C27A ReA N1 92.57(17)
C26 ReA N1 171.85(10)
C28 ReA N1 99.18(9)
N2 ReA N1 74.13(7)
C27A ReA Cl1A 177.52(17)
C26 ReA Cl1A 92.25(8)
C28 ReA Cl1A 91.58(8)
N2 ReA Cl1A 82.30(6)
N1 ReA Cl1A 85.22(5)
C27B ReB C28 88.3(9)
C27B ReB C26 94.2(8)
C28 ReB C26 87.9(2)
C27B ReB N2 95.8(9)
C28 ReB N2 174.9(2)
C26 ReB N2 94.7(2)
C27B ReB N1 94.3(8)
C28 ReB N1 102.3(2)
C26 ReB N1 166.9(2)
N2 ReB N1 74.48(15)
C27B ReB Cl1B 178.4(8)
C28 ReB Cl1B 91.4(2)
C26 ReB Cl1B 87.32(19)
N2 ReB Cl1B 84.4(2)
N1 ReB Cl1B 84.2(2)

loop_
_geom_bond_atom_site_label_1
_geom_bond_atom_site_label_2
_geom_bond_distance
O2B C27B 1.134(17)
Cl1B ReB 2.436(7)
C27B ReB 1.87(2)
C1 N1 1.337(3)
C1 C2 1.384(3)
C2 C3 1.384(4)
C3 C4 1.388(3)
C4 C5 1.387(3)
C5 N1 1.357(3)
C5 C6 1.451(3)
C6 N2 1.365(3)
C6 C25 1.374(3)
C7 C8 1.405(3)
C7 C12 1.421(3)
C7 N4 1.447(3)
C8 C9 1.393(3)
C8 C13 1.562(3)
C9 C10 1.383(3)
C10 C11 1.395(3)
C10 C17 1.542(3)
C11 C12 1.389(3)
C12 C21 1.556(3)
C13 C15 1.532(4)
C13 C16 1.539(4)
C13 C14 1.542(3)
C17 C20 1.531(4)
C17 C19 1.540(4)
C17 C18 1.541(4)
C21 C23 1.527(4)
C21 C22 1.538(4)
C21 C24 1.542(4)
C25 N4 1.349(3)
C26 O1 1.146(3)
C26 ReA 1.905(3)
C26 ReB 1.972(5)
C27A O2A 1.171(5)
C27A ReA 1.874(5)
C28 O3 1.143(3)
C28 ReB 1.894(5)
C28 ReA 1.936(3)
N1 ReB 2.171(5)
N1 ReA 2.221(2)
N2 N3 1.309(3)
N2 ReA 2.135(2)
N2 ReB 2.170(5)
N3 N4 1.345(3)
Cl1A ReA 2.4775(10)
